data_7019054
loop_
_publ_author_name
'Wright, Brian D.'
'Shah, Parth N.'
'McDonald, Lucas J.'
'Shaeffer, Michael L.'
'Wagers, Patrick O.'
'Panzner, Matthew J.'
'Smolen, Justin'
'Tagaev, Jasur'
'Tessier, Claire A.'
'Cannon, Carolyn L.'
'Youngs, Wiley J.'

_publ_section_title
;
 Synthesis, characterization, and antimicrobial activity of silver carbene
 complexes derived from 4,5,6,7-tetrachlorobenzimidazole against
 antibiotic resistant bacteria.
;
_journal_issue 21
_journal_name_full 'Dalton transactions (Cambridge, England : 2003)'
_journal_page_first 6500
_journal_page_last 6506
_journal_paper_doi 10.1039/c2dt00055e
_journal_volume 41
_journal_year 2012
_chemical_formula_moiety 'C10 H9 Cl4 N2 O, I'
_chemical_formula_sum 'C10 H9 Cl4 I N2 O'
_chemical_formula_weight 441.89
_chemical_name_systematic
;
?
;
_space_group_IT_number 14
_symmetry_cell_setting monoclinic
_symmetry_space_group_name_Hall '-P 2ybc'
_symmetry_space_group_name_H-M 'P 1 21/c 1'
_atom_sites_solution_hydrogens geom
_atom_sites_solution_primary direct
_atom_sites_solution_secondary difmap
_audit_creation_method SHELXL-97
_cell_angle_alpha 90.00
_cell_angle_beta 99.331(2)
_cell_angle_gamma 90.00
_cell_formula_units_Z 4
_cell_length_a 9.2405(9)
_cell_length_b 6.9153(7)
_cell_length_c 22.244(2)
_cell_measurement_reflns_used 7172
_cell_measurement_temperature 100(2)
_cell_measurement_theta_max 28.22
_cell_measurement_theta_min 2.23
_cell_volume 1402.6(2)
_computing_cell_refinement 'Bruker SAINT'
_computing_data_collection 'Bruker SMART'
_computing_data_reduction 'Bruker SAINT'
_computing_molecular_graphics 'Bruker SHELXTL'
_computing_publication_material 'Bruker SHELXTL'
_computing_structure_refinement 'SHELXL-97 (Sheldrick, 2008)'
_computing_structure_solution 'SHELXS-97 (Sheldrick, 2008)'
_diffrn_ambient_temperature 100(2)
_diffrn_measured_fraction_theta_full 0.956
_diffrn_measured_fraction_theta_max 0.956
_diffrn_measurement_device_type 'CCD Area Detector'
_diffrn_measurement_method 'phi and omega scans'
_diffrn_radiation_monochromator graphite
_diffrn_radiation_source 'fine-focus sealed tube'
_diffrn_radiation_type MoK\a
_diffrn_radiation_wavelength 0.71073
_diffrn_reflns_av_R_equivalents 0.0311
_diffrn_reflns_av_sigmaI/netI 0.0276
_diffrn_reflns_limit_h_max 12
_diffrn_reflns_limit_h_min -11
_diffrn_reflns_limit_k_max 9
_diffrn_reflns_limit_k_min -9
_diffrn_reflns_limit_l_max 29
_diffrn_reflns_limit_l_min -28
_diffrn_reflns_number 11737
_diffrn_reflns_theta_full 28.33
_diffrn_reflns_theta_max 28.33
_diffrn_reflns_theta_min 1.86
_exptl_absorpt_coefficient_mu 3.033
_exptl_absorpt_correction_T_max 0.7934
_exptl_absorpt_correction_T_min 0.6324
_exptl_absorpt_correction_type multi-scan
_exptl_absorpt_process_details SADABS
_exptl_crystal_colour colorless
_exptl_crystal_density_diffrn 2.093
_exptl_crystal_density_method 'not measured'
_exptl_crystal_description plate
_exptl_crystal_F_000 848
_exptl_crystal_size_max 0.23
_exptl_crystal_size_mid 0.11
_exptl_crystal_size_min 0.08
_refine_diff_density_max 1.955
_refine_diff_density_min -0.405
_refine_diff_density_rms 0.108
_refine_ls_extinction_method none
_refine_ls_goodness_of_fit_ref 1.087
_refine_ls_hydrogen_treatment constr
_refine_ls_matrix_type full
_refine_ls_number_parameters 165
_refine_ls_number_reflns 3346
_refine_ls_number_restraints 0
_refine_ls_restrained_S_all 1.087
_refine_ls_R_factor_all 0.0276
_refine_ls_R_factor_gt 0.0257
_refine_ls_shift/su_max 0.001
_refine_ls_shift/su_mean 0.000
_refine_ls_structure_factor_coef Fsqd
_refine_ls_weighting_details 'calc w=1/[\s^2^(Fo^2^)+(0.0289P)^2^+1.5375P] where P=(Fo^2^+2Fc^2^)/3'
_refine_ls_weighting_scheme calc
_refine_ls_wR_factor_gt 0.0630
_refine_ls_wR_factor_ref 0.0639
_reflns_number_gt 3154
_reflns_number_total 3346
_reflns_threshold_expression >2sigma(I)
_cod_data_source_file c2dt00055e.txt
_cod_data_source_block bw1
_cod_depositor_comments
;
The following automatic conversions were performed:

'_symmetry_cell_setting' value 'Monoclinic' changed to 'monoclinic'
according to /home/saulius/struct/CIF-dictionaries/cif_core.dic
dictionary named 'cif_core.dic' version 2.4.1 from
2010-06-29.

'_refine_ls_hydrogen_treatment' value 'Constr' changed
to 'constr' according to
/home/saulius/struct/CIF-dictionaries/cif_core.dic dictionary named
'cif_core.dic' version 2.4.1 from 2010-06-29.

Automatic conversion script
Id: cif_fix_values 1715 2011-07-08 13:25:40Z adriana 
;
_cod_original_sg_symbol_H-M 'P2(1)/c '
_cod_database_code 7019054

loop_
_symmetry_equiv_pos_as_xyz
'x, y, z'
'-x, y+1/2, -z+1/2'
'-x, -y, -z'
'x, -y-1/2, z-1/2'

loop_
_atom_site_label
_atom_site_type_symbol
_atom_site_fract_x
_atom_site_fract_y
_atom_site_fract_z
_atom_site_U_iso_or_equiv
_atom_site_adp_type
_atom_site_occupancy
_atom_site_symmetry_multiplicity
_atom_site_calc_flag
_atom_site_refinement_flags
I1 I 0.118777(18) 0.17983(2) 0.319777(7) 0.02068(7) Uani 1 1 d .
Cl1 Cl 0.60582(6) 0.72308(9) 0.43637(3) 0.02119(13) Uani 1 1 d .
Cl2 Cl 0.56815(7) 0.77947(9) 0.57113(3) 0.02173(13) Uani 1 1 d .
Cl3 Cl 0.25871(8) 0.78399(10) 0.60804(3) 0.02531(14) Uani 1 1 d .
Cl4 Cl -0.02111(7) 0.75189(9) 0.51070(3) 0.02180(13) Uani 1 1 d .
O1 O 0.3440(2) 0.9084(3) 0.24149(9) 0.0285(4) Uani 1 1 d .
H1 H 0.2917 0.9791 0.2599 0.043 Uiso 1 1 calc R
N1 N 0.2865(2) 0.6728(3) 0.34993(10) 0.0149(4) Uani 1 1 d .
N2 N 0.0682(2) 0.6946(3) 0.37535(10) 0.0154(4) Uani 1 1 d .
C1 C 0.1425(3) 0.6679(3) 0.32988(12) 0.0163(5) Uani 1 1 d .
H1A H 0.0991 0.6480 0.2886 0.020 Uiso 1 1 calc R
C2 C 0.1676(3) 0.7192(3) 0.42853(11) 0.0152(5) Uani 1 1 d .
C3 C 0.3077(3) 0.7064(3) 0.41216(11) 0.0148(5) Uani 1 1 d .
C4 C 0.4329(3) 0.7277(3) 0.45579(11) 0.0165(5) Uani 1 1 d .
C5 C 0.4155(3) 0.7551(3) 0.51584(11) 0.0171(5) Uani 1 1 d .
C6 C 0.2748(3) 0.7625(4) 0.53238(11) 0.0182(5) Uani 1 1 d .
C7 C 0.1496(3) 0.7453(3) 0.48919(11) 0.0164(5) Uani 1 1 d .
C8 C -0.0928(3) 0.7041(4) 0.36562(13) 0.0230(5) Uani 1 1 d .
H8A H -0.1306 0.6954 0.3219 0.034 Uiso 1 1 calc R
H8B H -0.1237 0.8269 0.3815 0.034 Uiso 1 1 calc R
H8C H -0.1313 0.5965 0.3869 0.034 Uiso 1 1 calc R
C9 C 0.3951(3) 0.6328(4) 0.30945(12) 0.0197(5) Uani 1 1 d .
H9A H 0.3491 0.5508 0.2751 0.024 Uiso 1 1 calc R
H9B H 0.4784 0.5599 0.3324 0.024 Uiso 1 1 calc R
C10 C 0.4523(3) 0.8160(4) 0.28442(13) 0.0230(5) Uani 1 1 d .
H10A H 0.4855 0.9061 0.3185 0.028 Uiso 1 1 calc R
H10B H 0.5379 0.7842 0.2647 0.028 Uiso 1 1 calc R

loop_
_atom_site_aniso_label
_atom_site_aniso_U_11
_atom_site_aniso_U_22
_atom_site_aniso_U_33
_atom_site_aniso_U_23
_atom_site_aniso_U_13
_atom_site_aniso_U_12
I1 0.02357(10) 0.01646(10) 0.02060(10) -0.00055(6) -0.00067(7) 0.00045(6)
Cl1 0.0136(3) 0.0226(3) 0.0277(3) 0.0021(2) 0.0043(2) 0.0001(2)
Cl2 0.0229(3) 0.0187(3) 0.0212(3) 0.0012(2) -0.0037(2) -0.0014(2)
Cl3 0.0346(3) 0.0258(3) 0.0167(3) -0.0022(2) 0.0078(3) -0.0049(3)
Cl4 0.0209(3) 0.0203(3) 0.0271(3) -0.0009(2) 0.0125(2) -0.0002(2)
O1 0.0323(10) 0.0311(11) 0.0241(10) 0.0073(8) 0.0104(8) 0.0065(9)
N1 0.0142(9) 0.0146(10) 0.0166(10) -0.0009(7) 0.0042(8) -0.0006(7)
N2 0.0153(10) 0.0135(10) 0.0173(10) 0.0003(7) 0.0024(8) -0.0009(7)
C1 0.0192(11) 0.0127(11) 0.0170(11) 0.0005(8) 0.0028(9) 0.0007(9)
C2 0.0132(11) 0.0119(10) 0.0205(12) 0.0004(9) 0.0031(9) 0.0003(8)
C3 0.0181(11) 0.0103(10) 0.0168(11) 0.0006(8) 0.0054(9) 0.0000(9)
C4 0.0159(11) 0.0139(11) 0.0205(12) 0.0008(9) 0.0052(9) 0.0014(9)
C5 0.0202(12) 0.0119(11) 0.0182(12) 0.0007(9) -0.0003(9) -0.0007(9)
C6 0.0254(12) 0.0132(11) 0.0166(12) -0.0006(9) 0.0056(10) -0.0010(10)
C7 0.0192(11) 0.0112(11) 0.0204(12) 0.0009(9) 0.0080(9) 0.0002(9)
C8 0.0138(11) 0.0292(14) 0.0258(13) -0.0003(11) 0.0031(10) -0.0010(10)
C9 0.0196(11) 0.0209(12) 0.0206(12) -0.0012(10) 0.0094(10) 0.0007(10)
C10 0.0228(12) 0.0228(14) 0.0259(14) 0.0044(10) 0.0110(11) 0.0005(10)

loop_
_atom_type_symbol
_atom_type_description
_atom_type_scat_dispersion_real
_atom_type_scat_dispersion_imag
_atom_type_scat_source
C C 0.0033 0.0016 'International Tables Vol C Tables 4.2.6.8 and 6.1.1.4'
H H 0.0000 0.0000 'International Tables Vol C Tables 4.2.6.8 and 6.1.1.4'
N N 0.0061 0.0033 'International Tables Vol C Tables 4.2.6.8 and 6.1.1.4'
O O 0.0106 0.0060 'International Tables Vol C Tables 4.2.6.8 and 6.1.1.4'
Cl Cl 0.1484 0.1585 'International Tables Vol C Tables 4.2.6.8 and 6.1.1.4'
I I -0.4742 1.8119 'International Tables Vol C Tables 4.2.6.8 and 6.1.1.4'

loop_
_geom_angle_atom_site_label_1
_geom_angle_atom_site_label_2
_geom_angle_atom_site_label_3
_geom_angle
C1 N1 C3 108.1(2)
C1 N1 C9 122.0(2)
C3 N1 C9 129.7(2)
C1 N2 C2 108.4(2)
C1 N2 C8 122.1(2)
C2 N2 C8 129.4(2)
N2 C1 N1 110.7(2)
N2 C2 C7 132.4(2)
N2 C2 C3 106.4(2)
C7 C2 C3 121.2(2)
N1 C3 C4 133.0(2)
N1 C3 C2 106.4(2)
C4 C3 C2 120.7(2)
C5 C4 C3 118.3(2)
C5 C4 Cl1 120.18(19)
C3 C4 Cl1 121.54(19)
C4 C5 C6 120.9(2)
C4 C5 Cl2 119.50(19)
C6 C5 Cl2 119.57(19)
C7 C6 C5 121.2(2)
C7 C6 Cl3 119.46(19)
C5 C6 Cl3 119.25(19)
C6 C7 C2 117.7(2)
C6 C7 Cl4 120.35(19)
C2 C7 Cl4 121.98(19)
N1 C9 C10 112.3(2)
O1 C10 C9 112.0(2)

loop_
_geom_bond_atom_site_label_1
_geom_bond_atom_site_label_2
_geom_bond_distance
Cl1 C4 1.722(2)
Cl2 C5 1.723(3)
Cl3 C6 1.720(3)
Cl4 C7 1.721(2)
O1 C10 1.418(3)
N1 C1 1.333(3)
N1 C3 1.386(3)
N1 C9 1.479(3)
N2 C1 1.324(3)
N2 C2 1.385(3)
N2 C8 1.469(3)
C2 C7 1.398(3)
C2 C3 1.404(3)
C3 C4 1.392(4)
C4 C5 1.384(3)
C5 C6 1.409(4)
C6 C7 1.384(4)
C9 C10 1.513(4)
